data_4074008
loop_
_publ_author_name
'Xia, Ji-Bao'
'You, Shu-Li'

_publ_section_title
;
 Carbon&#x2212;Carbon Bond Formation through Double sp2C&#x2212;H
 Activations:&#x00A0; Synthesis of Ferrocenyl Oxazoline Derivatives
;
_journal_issue 20
_journal_name_full Organometallics
_journal_page_first 4869
_journal_paper_doi 10.1021/om700806e
_journal_volume 26
_journal_year 2007
_chemical_absolute_configuration ad
_chemical_formula_sum 'C36 H42 Fe2 N2 O6 Pd2'
_chemical_formula_weight 923.22
_chemical_name_systematic
; 
 ? 
;
_space_group_IT_number 96
_symmetry_cell_setting tetragonal
_symmetry_space_group_name_Hall 'P 4nw 2abw'
_symmetry_space_group_name_H-M 'P 43 21 2'
_atom_sites_solution_hydrogens geom
_atom_sites_solution_primary direct
_atom_sites_solution_secondary difmap
_audit_creation_method SHELXL-97
_cell_angle_alpha 90.00
_cell_angle_beta 90.00
_cell_angle_gamma 90.00
_cell_formula_units_Z 4
_cell_length_a 18.0227(10)
_cell_length_b 18.0227(10)
_cell_length_c 11.2255(8)
_cell_measurement_reflns_used 4709
_cell_measurement_temperature 293(2)
_cell_measurement_theta_max 45.864
_cell_measurement_theta_min 4.510
_cell_volume 3646.2(4)
_computing_cell_refinement 'Bruker SMART'
_computing_data_collection 'Bruker SMART'
_computing_data_reduction 'Bruker SHELXTL'
_computing_molecular_graphics 'Bruker SHELXTL'
_computing_publication_material 'Bruker SHELXTL'
_computing_structure_refinement 'SHELXL-97 (Sheldrick, 1997)'
_computing_structure_solution 'SHELXS-97 (Sheldrick, 1990)'
_diffrn_ambient_temperature 293(2)
_diffrn_measured_fraction_theta_full 1.000
_diffrn_measured_fraction_theta_max 1.000
_diffrn_measurement_device_type 'CCD area detector'
_diffrn_measurement_method 'phi and omega scans'
_diffrn_radiation_monochromator graphite
_diffrn_radiation_source 'fine-focus sealed tube'
_diffrn_radiation_type MoK\a
_diffrn_radiation_wavelength 0.71073
_diffrn_reflns_av_R_equivalents 0.0881
_diffrn_reflns_av_sigmaI/netI 0.0612
_diffrn_reflns_limit_h_max 21
_diffrn_reflns_limit_h_min -23
_diffrn_reflns_limit_k_max 23
_diffrn_reflns_limit_k_min -19
_diffrn_reflns_limit_l_max 13
_diffrn_reflns_limit_l_min -14
_diffrn_reflns_number 21647
_diffrn_reflns_theta_full 27.00
_diffrn_reflns_theta_max 27.00
_diffrn_reflns_theta_min 1.60
_exptl_absorpt_coefficient_mu 1.796
_exptl_absorpt_correction_T_max 1.00000
_exptl_absorpt_correction_T_min 0.87258
_exptl_absorpt_correction_type empirical
_exptl_crystal_colour red
_exptl_crystal_density_diffrn 1.682
_exptl_crystal_density_method 'not measured'
_exptl_crystal_description prismatic
_exptl_crystal_F_000 1856
_exptl_crystal_size_max 0.506
_exptl_crystal_size_mid 0.189
_exptl_crystal_size_min 0.148
_refine_diff_density_max 0.640
_refine_diff_density_min -0.336
_refine_diff_density_rms 0.077
_refine_ls_abs_structure_details 'Flack H D (1983), Acta Cryst. A39, 876-881'
_refine_ls_abs_structure_Flack 0.05(3)
_refine_ls_extinction_method none
_refine_ls_goodness_of_fit_ref 0.890
_refine_ls_hydrogen_treatment constr
_refine_ls_matrix_type full
_refine_ls_number_parameters 220
_refine_ls_number_reflns 3981
_refine_ls_number_restraints 0
_refine_ls_restrained_S_all 0.890
_refine_ls_R_factor_all 0.0413
_refine_ls_R_factor_gt 0.0335
_refine_ls_shift/su_max 0.007
_refine_ls_shift/su_mean 0.000
_refine_ls_structure_factor_coef Fsqd
_refine_ls_weighting_details 'calc w=1/[\s^2^(Fo^2^)+(0.0165P)^2^+0.0000P] where P=(Fo^2^+2Fc^2^)/3'
_refine_ls_weighting_scheme calc
_refine_ls_wR_factor_gt 0.0571
_refine_ls_wR_factor_ref 0.0591
_reflns_number_gt 3359
_reflns_number_total 3981
_reflns_threshold_expression >2sigma(I)
_cod_data_source_file om700806e-file002.cif
_cod_data_source_block cd26365
_cod_depositor_comments
;
The following automatic conversions were performed:

'_symmetry_cell_setting' value 'Tetragonal' changed to 'tetragonal'
according to /home/saulius/struct/CIF-dictionaries/cif_core.dic
dictionary named 'cif_core.dic' version 2.4.1 from 2010-06-29.

Automatic conversion script
Id: cif_fix_values 1715 2011-07-08 13:25:40Z adriana 
;
_cod_original_sg_symbol_H-M P4(3)2(1)2
_cod_database_code 4074008

loop_
_symmetry_equiv_pos_as_xyz
'x, y, z'
'-x, -y, z+1/2'
'-y+1/2, x+1/2, z+3/4'
'y+1/2, -x+1/2, z+1/4'
'-x+1/2, y+1/2, -z+3/4'
'x+1/2, -y+1/2, -z+1/4'
'y, x, -z'
'-y, -x, -z+1/2'

loop_
_atom_site_label
_atom_site_type_symbol
_atom_site_fract_x
_atom_site_fract_y
_atom_site_fract_z
_atom_site_U_iso_or_equiv
_atom_site_adp_type
_atom_site_occupancy
_atom_site_symmetry_multiplicity
_atom_site_calc_flag
_atom_site_refinement_flags
Pd Pd 0.788562(17) 0.678361(15) 1.02356(3) 0.03741(9) Uani 1 1 d .
Fe Fe 0.76618(3) 0.51690(3) 1.21502(6) 0.04326(16) Uani 1 1 d .
N1 N 0.74131(18) 0.59848(17) 0.9215(3) 0.0404(9) Uani 1 1 d .
O1 O 0.65693(16) 0.50691(16) 0.9162(3) 0.0553(8) Uani 1 1 d .
O2 O 0.83729(15) 0.73875(14) 0.8790(3) 0.0448(7) Uani 1 1 d .
O3 O 0.75430(15) 0.83006(15) 0.8600(3) 0.0468(7) Uani 1 1 d .
C1 C 0.7403(2) 0.6212(2) 1.1503(4) 0.0398(10) Uani 1 1 d .
C2 C 0.7341(2) 0.6190(2) 1.2748(4) 0.0489(11) Uani 1 1 d .
H2 H 0.7622 0.6500 1.3305 0.059 Uiso 1 1 calc R
C3 C 0.6821(3) 0.5634(3) 1.3077(4) 0.0579(12) Uani 1 1 d .
H3 H 0.6676 0.5507 1.3893 0.069 Uiso 1 1 calc R
C4 C 0.6550(2) 0.5295(2) 1.2030(4) 0.0534(13) Uani 1 1 d .
H4 H 0.6178 0.4900 1.1979 0.064 Uiso 1 1 calc R
C5 C 0.6917(2) 0.5647(2) 1.1063(4) 0.0419(10) Uani 1 1 d .
C6 C 0.6960(2) 0.5562(2) 0.9804(4) 0.0424(10) Uani 1 1 d .
C7 C 0.6848(3) 0.5133(2) 0.7946(4) 0.0615(13) Uani 1 1 d .
H7A H 0.6442 0.5207 0.7392 0.074 Uiso 1 1 calc R
H7B H 0.7115 0.4688 0.7720 0.074 Uiso 1 1 calc R
C8 C 0.7367(2) 0.5805(2) 0.7945(4) 0.0463(11) Uani 1 1 d .
H8 H 0.7114 0.6214 0.7539 0.056 Uiso 1 1 calc R
C9 C 0.8111(3) 0.5690(2) 0.7355(4) 0.0572(12) Uani 1 1 d .
H9 H 0.8377 0.6163 0.7388 0.069 Uiso 1 1 calc R
C10 C 0.8009(4) 0.5496(3) 0.6067(5) 0.097(2) Uani 1 1 d .
H10A H 0.8484 0.5479 0.5680 0.125 Uiso 1 1 calc R
H10B H 0.7704 0.5865 0.5691 0.125 Uiso 1 1 calc R
H10C H 0.7773 0.5020 0.6004 0.125 Uiso 1 1 calc R
C11 C 0.8583(3) 0.5124(3) 0.7975(5) 0.0872(19) Uani 1 1 d .
H11A H 0.8375 0.4639 0.7857 0.121 Uiso 1 1 calc R
H11B H 0.8599 0.5233 0.8812 0.121 Uiso 1 1 calc R
H11C H 0.9076 0.5138 0.7654 0.121 Uiso 1 1 calc R
C12 C 0.8684(3) 0.4972(3) 1.2814(6) 0.0636(14) Uani 1 1 d .
H12 H 0.8975 0.5315 1.3305 0.076 Uiso 1 1 calc R
C13 C 0.8692(3) 0.4935(3) 1.1560(5) 0.0633(14) Uani 1 1 d .
H13 H 0.8991 0.5248 1.1030 0.076 Uiso 1 1 calc R
C14 C 0.8203(3) 0.4373(3) 1.1198(5) 0.0567(12) Uani 1 1 d .
H14 H 0.8097 0.4219 1.0378 0.068 Uiso 1 1 calc R
C15 C 0.7907(3) 0.4064(2) 1.2240(5) 0.0547(11) Uani 1 1 d .
H15 H 0.7539 0.3664 1.2263 0.066 Uiso 1 1 calc R
C16 C 0.8186(3) 0.4435(2) 1.3241(4) 0.0568(12) Uani 1 1 d .
H16 H 0.8067 0.4332 1.4076 0.068 Uiso 1 1 calc R
C17 C 0.8146(2) 0.7975(2) 0.8358(4) 0.0396(10) Uani 1 1 d .
C18 C 0.8643(2) 0.8361(2) 0.7484(4) 0.0632(14) Uani 1 1 d .
H18A H 0.8934 0.8728 0.7892 0.095 Uiso 1 1 calc R
H18B H 0.8346 0.8598 0.6883 0.095 Uiso 1 1 calc R
H18C H 0.8966 0.8005 0.7116 0.095 Uiso 1 1 calc R

loop_
_atom_site_aniso_label
_atom_site_aniso_U_11
_atom_site_aniso_U_22
_atom_site_aniso_U_33
_atom_site_aniso_U_23
_atom_site_aniso_U_13
_atom_site_aniso_U_12
Pd 0.04018(18) 0.02781(15) 0.04425(17) 0.00065(15) 0.00031(15) 0.00369(14)
Fe 0.0468(4) 0.0363(3) 0.0467(4) 0.0052(3) 0.0043(3) 0.0038(3)
N1 0.049(2) 0.0322(18) 0.040(2) 0.0019(16) -0.0035(17) -0.0004(16)
O1 0.057(2) 0.0490(18) 0.060(2) -0.0014(16) -0.0022(16) -0.0125(16)
O2 0.0427(17) 0.0308(15) 0.0609(19) 0.0062(14) 0.0079(14) 0.0023(13)
O3 0.0403(16) 0.0431(17) 0.0570(18) 0.0130(14) 0.0074(14) 0.0068(15)
C1 0.045(3) 0.029(2) 0.045(3) -0.0032(19) 0.001(2) 0.0120(19)
C2 0.055(3) 0.038(2) 0.054(3) -0.004(2) 0.005(2) 0.010(2)
C3 0.063(3) 0.067(3) 0.044(3) 0.010(2) 0.017(2) 0.015(3)
C4 0.046(3) 0.052(3) 0.062(3) 0.013(3) 0.008(2) 0.002(2)
C5 0.040(3) 0.039(2) 0.047(3) 0.007(2) 0.005(2) 0.007(2)
C6 0.040(2) 0.033(2) 0.055(3) 0.006(2) -0.005(2) 0.0010(18)
C7 0.070(3) 0.055(3) 0.059(3) -0.012(3) 0.002(3) -0.009(3)
C8 0.061(3) 0.036(2) 0.042(3) 0.002(2) -0.006(2) -0.005(2)
C9 0.075(3) 0.045(3) 0.052(3) -0.006(2) 0.013(3) -0.014(2)
C10 0.133(6) 0.099(4) 0.058(4) -0.022(3) 0.027(4) -0.034(4)
C11 0.073(4) 0.087(4) 0.101(5) -0.001(4) 0.027(4) 0.028(3)
C12 0.050(3) 0.049(3) 0.092(4) -0.005(3) -0.016(3) 0.005(2)
C13 0.043(3) 0.052(3) 0.095(5) 0.011(3) 0.019(3) 0.010(3)
C14 0.056(3) 0.050(3) 0.064(3) -0.003(2) 0.003(3) 0.013(3)
C15 0.062(3) 0.030(2) 0.072(3) 0.003(2) -0.004(3) 0.002(2)
C16 0.066(3) 0.047(3) 0.057(3) 0.004(2) -0.006(3) 0.008(3)
C17 0.044(2) 0.034(2) 0.040(2) -0.0049(19) 0.000(2) -0.002(2)
C18 0.071(3) 0.047(3) 0.072(4) 0.009(3) 0.027(3) 0.009(2)

loop_
_atom_type_symbol
_atom_type_description
_atom_type_scat_dispersion_real
_atom_type_scat_dispersion_imag
_atom_type_scat_source
C C 0.0033 0.0016 'International Tables Vol C Tables 4.2.6.8 and 6.1.1.4'
H H 0.0000 0.0000 'International Tables Vol C Tables 4.2.6.8 and 6.1.1.4'
N N 0.0061 0.0033 'International Tables Vol C Tables 4.2.6.8 and 6.1.1.4'
O O 0.0106 0.0060 'International Tables Vol C Tables 4.2.6.8 and 6.1.1.4'
Fe Fe 0.3463 0.8444 'International Tables Vol C Tables 4.2.6.8 and 6.1.1.4'
Pd Pd -0.9988 1.0072 'International Tables Vol C Tables 4.2.6.8 and 6.1.1.4'

loop_
_geom_angle_atom_site_label_1
_geom_angle_atom_site_label_2
_geom_angle_atom_site_label_3
_geom_angle
_geom_angle_site_symmetry_1
_geom_angle_site_symmetry_3
C1 Pd N1 81.37(15) . .
C1 Pd O3 92.92(15) . 7_557
N1 Pd O3 174.23(13) . 7_557
C1 Pd O2 177.15(14) . .
N1 Pd O2 96.04(12) . .
O3 Pd O2 89.65(11) 7_557 .
C1 Pd Pd 101.01(12) . 7_557
N1 Pd Pd 95.57(9) . 7_557
O3 Pd Pd 84.65(8) 7_557 7_557
O2 Pd Pd 77.98(7) . 7_557
C5 Fe C13 120.4(2) . .
C5 Fe C12 155.5(2) . .
C13 Fe C12 40.9(2) . .
C5 Fe C3 68.50(18) . .
C13 Fe C3 161.2(2) . .
C12 Fe C3 124.5(2) . .
C5 Fe C4 41.27(16) . .
C13 Fe C4 156.2(2) . .
C12 Fe C4 161.7(2) . .
C3 Fe C4 40.91(17) . .
C5 Fe C16 162.70(18) . .
C13 Fe C16 68.5(2) . .
C12 Fe C16 40.54(18) . .
C3 Fe C16 107.9(2) . .
C4 Fe C16 125.01(19) . .
C5 Fe C14 107.67(19) . .
C13 Fe C14 40.48(19) . .
C12 Fe C14 68.5(2) . .
C3 Fe C14 157.1(2) . .
C4 Fe C14 121.3(2) . .
C16 Fe C14 68.63(19) . .
C5 Fe C2 67.90(18) . .
C13 Fe C2 123.9(2) . .
C12 Fe C2 107.2(2) . .
C3 Fe C2 40.89(17) . .
C4 Fe C2 68.88(17) . .
C16 Fe C2 121.3(2) . .
C14 Fe C2 160.5(2) . .
C5 Fe C15 126.36(19) . .
C13 Fe C15 67.2(2) . .
C12 Fe C15 67.25(19) . .
C3 Fe C15 122.8(2) . .
C4 Fe C15 109.12(19) . .
C16 Fe C15 40.21(17) . .
C14 Fe C15 40.15(17) . .
C2 Fe C15 157.5(2) . .
C5 Fe C1 41.03(15) . .
C13 Fe C1 106.41(19) . .
C12 Fe C1 119.69(19) . .
C3 Fe C1 68.55(17) . .
C4 Fe C1 69.53(16) . .
C16 Fe C1 155.07(18) . .
C14 Fe C1 124.30(18) . .
C2 Fe C1 39.92(16) . .
C15 Fe C1 162.18(19) . .
C6 N1 C8 109.2(3) . .
C6 N1 Pd 113.2(3) . .
C8 N1 Pd 137.0(3) . .
C6 O1 C7 105.6(3) . .
C17 O2 Pd 126.7(3) . .
C17 O3 Pd 123.1(3) . 7_557
C2 C1 C5 106.0(4) . .
C2 C1 Pd 140.6(3) . .
C5 C1 Pd 113.3(3) . .
C2 C1 Fe 69.0(2) . .
C5 C1 Fe 67.2(2) . .
Pd C1 Fe 129.2(2) . .
C1 C2 C3 109.4(4) . .
C1 C2 Fe 71.1(3) . .
C3 C2 Fe 68.7(2) . .
C1 C2 H2 125.3 . .
C3 C2 H2 125.3 . .
Fe C2 H2 125.3 . .
C4 C3 C2 108.5(4) . .
C4 C3 Fe 69.6(3) . .
C2 C3 Fe 70.4(2) . .
C4 C3 H3 125.8 . .
C2 C3 H3 125.8 . .
Fe C3 H3 125.8 . .
C3 C4 C5 106.3(4) . .
C3 C4 Fe 69.5(3) . .
C5 C4 Fe 68.9(2) . .
C3 C4 H4 126.8 . .
C5 C4 H4 126.8 . .
Fe C4 H4 126.8 . .
C4 C5 C6 137.4(4) . .
C4 C5 C1 109.8(4) . .
C6 C5 C1 112.7(4) . .
C4 C5 Fe 69.8(2) . .
C6 C5 Fe 121.4(3) . .
C1 C5 Fe 71.7(2) . .
N1 C6 O1 116.4(4) . .
N1 C6 C5 118.4(4) . .
O1 C6 C5 125.1(4) . .
O1 C7 C8 105.9(3) . .
O1 C7 H7A 110.6 . .
C8 C7 H7A 110.6 . .
O1 C7 H7B 110.6 . .
C8 C7 H7B 110.6 . .
H7A C7 H7B 108.7 . .
N1 C8 C9 114.0(4) . .
N1 C8 C7 102.1(3) . .
C9 C8 C7 115.8(3) . .
N1 C8 H8 108.2 . .
C9 C8 H8 108.2 . .
C7 C8 H8 108.2 . .
C11 C9 C10 111.1(5) . .
C11 C9 C8 113.2(4) . .
C10 C9 C8 110.2(4) . .
C11 C9 H9 107.4 . .
C10 C9 H9 107.4 . .
C8 C9 H9 107.4 . .
C9 C10 H10A 109.5 . .
C9 C10 H10B 109.5 . .
H10A C10 H10B 109.5 . .
C9 C10 H10C 109.5 . .
H10A C10 H10C 109.5 . .
H10B C10 H10C 109.5 . .
C9 C11 H11A 109.5 . .
C9 C11 H11B 109.5 . .
H11A C11 H11B 109.5 . .
C9 C11 H11C 109.5 . .
H11A C11 H11C 109.5 . .
H11B C11 H11C 109.5 . .
C16 C12 C13 108.3(5) . .
C16 C12 Fe 70.4(3) . .
C13 C12 Fe 69.5(3) . .
C16 C12 H12 125.8 . .
C13 C12 H12 125.8 . .
Fe C12 H12 125.8 . .
C14 C13 C12 108.5(5) . .
C14 C13 Fe 70.6(3) . .
C12 C13 Fe 69.6(3) . .
C14 C13 H13 125.8 . .
C12 C13 H13 125.8 . .
Fe C13 H13 125.8 . .
C15 C14 C13 106.6(5) . .
C15 C14 Fe 70.1(3) . .
C13 C14 Fe 68.9(3) . .
C15 C14 H14 126.7 . .
C13 C14 H14 126.7 . .
Fe C14 H14 126.7 . .
C14 C15 C16 110.0(4) . .
C14 C15 Fe 69.8(2) . .
C16 C15 Fe 69.6(2) . .
C14 C15 H15 124.9 . .
C16 C15 H15 124.9 . .
Fe C15 H15 124.9 . .
C15 C16 C12 106.6(5) . .
C15 C16 Fe 70.2(2) . .
C12 C16 Fe 69.1(3) . .
C15 C16 H16 126.7 . .
C12 C16 H16 126.7 . .
Fe C16 H16 126.7 . .
O2 C17 O3 126.7(4) . .
O2 C17 C18 117.3(4) . .
O3 C17 C18 116.0(4) . .
C17 C18 H18A 109.5 . .
C17 C18 H18B 109.5 . .
H18A C18 H18B 109.5 . .
C17 C18 H18C 109.5 . .
H18A C18 H18C 109.5 . .
H18B C18 H18C 109.5 . .

loop_
_geom_bond_atom_site_label_1
_geom_bond_atom_site_label_2
_geom_bond_distance
_geom_bond_site_symmetry_2
Pd C1 1.960(4) .
Pd N1 2.027(3) .
Pd O3 2.035(3) 7_557
Pd O2 2.142(3) .
Pd Pd 2.8582(6) 7_557
Fe C5 2.009(4) .
Fe C13 2.017(4) .
Fe C12 2.018(5) .
Fe C3 2.020(4) .
Fe C4 2.021(4) .
Fe C16 2.034(5) .
Fe C14 2.038(4) .
Fe C2 2.042(4) .
Fe C15 2.042(4) .
Fe C1 2.068(4) .
N1 C6 1.298(5) .
N1 C8 1.465(5) .
O1 C6 1.343(5) .
O1 C7 1.459(5) .
O2 C17 1.234(4) .
O3 C17 1.265(4) .
O3 Pd 2.035(3) 7_557
C1 C2 1.403(6) .
C1 C5 1.430(5) .
C2 C3 1.419(6) .
C2 H2 0.9800 .
C3 C4 1.413(6) .
C3 H3 0.9800 .
C4 C5 1.420(5) .
C4 H4 0.9800 .
C5 C6 1.423(6) .
C7 C8 1.530(5) .
C7 H7A 0.9700 .
C7 H7B 0.9700 .
C8 C9 1.511(6) .
C8 H8 0.9800 .
C9 C11 1.498(6) .
C9 C10 1.500(6) .
C9 H9 0.9800 .
C10 H10A 0.9600 .
C10 H10B 0.9600 .
C10 H10C 0.9600 .
C11 H11A 0.9600 .
C11 H11B 0.9600 .
C11 H11C 0.9600 .
C12 C16 1.404(6) .
C12 C13 1.410(7) .
C12 H12 0.9800 .
C13 C14 1.403(7) .
C13 H13 0.9800 .
C14 C15 1.401(6) .
C14 H14 0.9800 .
C15 C16 1.401(6) .
C15 H15 0.9800 .
C16 H16 0.9800 .
C17 C18 1.500(5) .
C18 H18A 0.9600 .
C18 H18B 0.9600 .
C18 H18C 0.9600 .

loop_
_geom_torsion_atom_site_label_1
_geom_torsion_atom_site_label_2
_geom_torsion_atom_site_label_3
_geom_torsion_atom_site_label_4
_geom_torsion
_geom_torsion_site_symmetry_1
C1 Pd N1 C6 8.7(3) .
O3 Pd N1 C6 0.3(13) 7_557
O2 Pd N1 C6 -170.1(3) .
Pd Pd N1 C6 -91.7(3) 7_557
C1 Pd N1 C8 178.7(4) .
O3 Pd N1 C8 170.3(10) 7_557
O2 Pd N1 C8 -0.1(4) .
Pd Pd N1 C8 78.4(4) 7_557
C1 Pd O2 C17 79(3) .
N1 Pd O2 C17 103.4(3) .
O3 Pd O2 C17 -75.6(3) 7_557
Pd Pd O2 C17 9.0(3) 7_557
N1 Pd C1 C2 175.9(5) .
O3 Pd C1 C2 -5.0(5) 7_557
O2 Pd C1 C2 -159(3) .
Pd Pd C1 C2 -90.1(5) 7_557
N1 Pd C1 C5 -8.5(3) .
O3 Pd C1 C5 170.6(3) 7_557
O2 Pd C1 C5 16(3) .
Pd Pd C1 C5 85.5(3) 7_557
N1 Pd C1 Fe 70.4(2) .
O3 Pd C1 Fe -110.5(3) 7_557
O2 Pd C1 Fe 95(3) .
Pd Pd C1 Fe 164.4(2) 7_557
C5 Fe C1 C2 118.7(4) .
C13 Fe C1 C2 -123.6(3) .
C12 Fe C1 C2 -81.3(3) .
C3 Fe C1 C2 37.2(3) .
C4 Fe C1 C2 81.2(3) .
C16 Fe C1 C2 -49.3(5) .
C14 Fe C1 C2 -164.2(3) .
C15 Fe C1 C2 170.1(5) .
C13 Fe C1 C5 117.7(3) .
C12 Fe C1 C5 160.0(3) .
C3 Fe C1 C5 -81.5(3) .
C4 Fe C1 C5 -37.5(2) .
C16 Fe C1 C5 -168.0(4) .
C14 Fe C1 C5 77.0(3) .
C2 Fe C1 C5 -118.7(4) .
C15 Fe C1 C5 51.4(7) .
C5 Fe C1 Pd -102.2(3) .
C13 Fe C1 Pd 15.5(3) .
C12 Fe C1 Pd 57.8(3) .
C3 Fe C1 Pd 176.3(3) .
C4 Fe C1 Pd -139.7(3) .
C16 Fe C1 Pd 89.8(5) .
C14 Fe C1 Pd -25.1(4) .
C2 Fe C1 Pd 139.1(4) .
C15 Fe C1 Pd -50.8(7) .
C5 C1 C2 C3 -0.9(5) .
Pd C1 C2 C3 174.9(4) .
Fe C1 C2 C3 -58.2(3) .
C5 C1 C2 Fe 57.3(3) .
Pd C1 C2 Fe -126.9(5) .
C5 Fe C2 C1 -38.4(2) .
C13 Fe C2 C1 74.2(4) .
C12 Fe C2 C1 116.0(3) .
C3 Fe C2 C1 -120.6(4) .
C4 Fe C2 C1 -83.0(3) .
C16 Fe C2 C1 158.0(3) .
C14 Fe C2 C1 42.1(7) .
C15 Fe C2 C1 -172.1(4) .
C5 Fe C2 C3 82.2(3) .
C13 Fe C2 C3 -165.2(3) .
C12 Fe C2 C3 -123.3(3) .
C4 Fe C2 C3 37.7(3) .
C16 Fe C2 C3 -81.3(3) .
C14 Fe C2 C3 162.8(6) .
C15 Fe C2 C3 -51.5(6) .
C1 Fe C2 C3 120.6(4) .
C1 C2 C3 C4 0.2(5) .
Fe C2 C3 C4 -59.4(3) .
C1 C2 C3 Fe 59.6(3) .
C5 Fe C3 C4 38.8(2) .
C13 Fe C3 C4 160.8(6) .
C12 Fe C3 C4 -164.9(3) .
C16 Fe C3 C4 -123.2(3) .
C14 Fe C3 C4 -45.7(6) .
C2 Fe C3 C4 119.5(4) .
C15 Fe C3 C4 -81.4(3) .
C1 Fe C3 C4 83.1(3) .
C5 Fe C3 C2 -80.6(3) .
C13 Fe C3 C2 41.4(7) .
C12 Fe C3 C2 75.7(3) .
C4 Fe C3 C2 -119.5(4) .
C16 Fe C3 C2 117.4(3) .
C14 Fe C3 C2 -165.2(5) .
C15 Fe C3 C2 159.1(3) .
C1 Fe C3 C2 -36.4(3) .
C2 C3 C4 C5 0.5(5) .
Fe C3 C4 C5 -59.3(3) .
C2 C3 C4 Fe 59.9(3) .
C5 Fe C4 C3 -117.8(4) .
C13 Fe C4 C3 -164.8(5) .
C12 Fe C4 C3 43.2(7) .
C16 Fe C4 C3 76.5(3) .
C14 Fe C4 C3 161.0(3) .
C2 Fe C4 C3 -37.7(3) .
C15 Fe C4 C3 118.4(3) .
C1 Fe C4 C3 -80.5(3) .
C13 Fe C4 C5 -47.0(6) .
C12 Fe C4 C5 161.0(5) .
C3 Fe C4 C5 117.8(4) .
C16 Fe C4 C5 -165.7(3) .
C14 Fe C4 C5 -81.2(3) .
C2 Fe C4 C5 80.1(3) .
C15 Fe C4 C5 -123.8(3) .
C1 Fe C4 C5 37.3(2) .
C3 C4 C5 C6 174.5(5) .
Fe C4 C5 C6 114.8(5) .
C3 C4 C5 C1 -1.1(5) .
Fe C4 C5 C1 -60.8(3) .
C3 C4 C5 Fe 59.7(3) .
C2 C1 C5 C4 1.3(5) .
Pd C1 C5 C4 -175.8(3) .
Fe C1 C5 C4 59.7(3) .
C2 C1 C5 C6 -175.5(4) .
Pd C1 C5 C6 7.4(4) .
Fe C1 C5 C6 -117.1(3) .
C2 C1 C5 Fe -58.4(3) .
Pd C1 C5 Fe 124.5(2) .
C13 Fe C5 C4 159.9(3) .
C12 Fe C5 C4 -165.7(4) .
C3 Fe C5 C4 -38.5(3) .
C16 Fe C5 C4 42.8(7) .
C14 Fe C5 C4 117.6(3) .
C2 Fe C5 C4 -82.7(3) .
C15 Fe C5 C4 77.2(3) .
C1 Fe C5 C4 -120.1(4) .
C13 Fe C5 C6 26.0(4) .
C12 Fe C5 C6 60.4(6) .
C3 Fe C5 C6 -172.4(4) .
C4 Fe C5 C6 -133.9(5) .
C16 Fe C5 C6 -91.1(7) .
C14 Fe C5 C6 -16.4(4) .
C2 Fe C5 C6 143.4(4) .
C15 Fe C5 C6 -56.8(4) .
C1 Fe C5 C6 106.0(4) .
C13 Fe C5 C1 -79.9(3) .
C12 Fe C5 C1 -45.6(5) .
C3 Fe C5 C1 81.6(3) .
C4 Fe C5 C1 120.1(4) .
C16 Fe C5 C1 162.9(6) .
C14 Fe C5 C1 -122.3(3) .
C2 Fe C5 C1 37.4(2) .
C15 Fe C5 C1 -162.7(3) .
C8 N1 C6 O1 0.6(5) .
Pd N1 C6 O1 173.4(2) .
C8 N1 C6 C5 -179.9(3) .
Pd N1 C6 C5 -7.1(4) .
C7 O1 C6 N1 5.0(5) .
C7 O1 C6 C5 -174.5(4) .
C4 C5 C6 N1 -175.6(4) .
C1 C5 C6 N1 0.0(5) .
Fe C5 C6 N1 -81.8(4) .
C4 C5 C6 O1 3.9(8) .
C1 C5 C6 O1 179.4(4) .
Fe C5 C6 O1 97.7(4) .
C6 O1 C7 C8 -8.1(4) .
C6 N1 C8 C9 -131.1(4) .
Pd N1 C8 C9 58.6(5) .
C6 N1 C8 C7 -5.6(4) .
Pd N1 C8 C7 -175.9(3) .
O1 C7 C8 N1 8.2(4) .
O1 C7 C8 C9 132.6(4) .
N1 C8 C9 C11 54.0(5) .
C7 C8 C9 C11 -64.0(5) .
N1 C8 C9 C10 179.1(4) .
C7 C8 C9 C10 61.1(5) .
C5 Fe C12 C16 -167.4(4) .
C13 Fe C12 C16 -119.4(4) .
C3 Fe C12 C16 76.7(4) .
C4 Fe C12 C16 43.8(7) .
C14 Fe C12 C16 -81.9(3) .
C2 Fe C12 C16 118.3(3) .
C15 Fe C12 C16 -38.4(3) .
C1 Fe C12 C16 159.9(3) .
C5 Fe C12 C13 -48.0(6) .
C3 Fe C12 C13 -163.9(3) .
C4 Fe C12 C13 163.1(5) .
C16 Fe C12 C13 119.4(4) .
C14 Fe C12 C13 37.5(3) .
C2 Fe C12 C13 -122.3(3) .
C15 Fe C12 C13 81.0(3) .
C1 Fe C12 C13 -80.7(4) .
C16 C12 C13 C14 -0.3(6) .
Fe C12 C13 C14 -60.1(3) .
C16 C12 C13 Fe 59.9(3) .
C5 Fe C13 C14 -81.7(3) .
C12 Fe C13 C14 119.3(5) .
C3 Fe C13 C14 164.5(5) .
C4 Fe C13 C14 -47.7(6) .
C16 Fe C13 C14 81.8(3) .
C2 Fe C13 C14 -164.1(3) .
C15 Fe C13 C14 38.3(3) .
C1 Fe C13 C14 -124.0(3) .
C5 Fe C13 C12 159.0(3) .
C3 Fe C13 C12 45.2(8) .
C4 Fe C13 C12 -167.0(4) .
C16 Fe C13 C12 -37.5(3) .
C14 Fe C13 C12 -119.3(5) .
C2 Fe C13 C12 76.6(4) .
C15 Fe C13 C12 -81.0(3) .
C1 Fe C13 C12 116.7(3) .
C12 C13 C14 C15 -0.8(5) .
Fe C13 C14 C15 -60.3(3) .
C12 C13 C14 Fe 59.5(3) .
C5 Fe C14 C15 -126.0(3) .
C13 Fe C14 C15 117.7(4) .
C12 Fe C14 C15 79.8(3) .
C3 Fe C14 C15 -49.5(6) .
C4 Fe C14 C15 -82.8(3) .
C16 Fe C14 C15 36.1(3) .
C2 Fe C14 C15 160.5(5) .
C1 Fe C14 C15 -168.1(3) .
C5 Fe C14 C13 116.4(3) .
C12 Fe C14 C13 -37.9(3) .
C3 Fe C14 C13 -167.2(5) .
C4 Fe C14 C13 159.5(3) .
C16 Fe C14 C13 -81.6(3) .
C2 Fe C14 C13 42.8(7) .
C15 Fe C14 C13 -117.7(4) .
C1 Fe C14 C13 74.2(4) .
C13 C14 C15 C16 1.6(5) .
Fe C14 C15 C16 -58.0(3) .
C13 C14 C15 Fe 59.6(3) .
C5 Fe C15 C14 73.3(3) .
C13 Fe C15 C14 -38.6(3) .
C12 Fe C15 C14 -83.1(3) .
C3 Fe C15 C14 159.4(3) .
C4 Fe C15 C14 116.2(3) .
C16 Fe C15 C14 -121.8(4) .
C2 Fe C15 C14 -163.0(4) .
C1 Fe C15 C14 33.7(7) .
C5 Fe C15 C16 -164.9(3) .
C13 Fe C15 C16 83.2(3) .
C12 Fe C15 C16 38.7(3) .
C3 Fe C15 C16 -78.8(4) .
C4 Fe C15 C16 -122.0(3) .
C14 Fe C15 C16 121.8(4) .
C2 Fe C15 C16 -41.2(6) .
C1 Fe C15 C16 155.5(5) .
C14 C15 C16 C12 -1.8(5) .
Fe C15 C16 C12 -59.8(3) .
C14 C15 C16 Fe 58.1(3) .
C13 C12 C16 C15 1.2(5) .
Fe C12 C16 C15 60.5(3) .
C13 C12 C16 Fe -59.3(3) .
C5 Fe C16 C15 44.7(7) .
C13 Fe C16 C15 -79.7(3) .
C12 Fe C16 C15 -117.5(4) .
C3 Fe C16 C15 119.9(3) .
C4 Fe C16 C15 77.9(4) .
C14 Fe C16 C15 -36.0(3) .
C2 Fe C16 C15 162.8(3) .
C1 Fe C16 C15 -162.5(4) .
C5 Fe C16 C12 162.2(6) .
C13 Fe C16 C12 37.8(3) .
C3 Fe C16 C12 -122.6(3) .
C4 Fe C16 C12 -164.6(3) .
C14 Fe C16 C12 81.5(3) .
C2 Fe C16 C12 -79.7(3) .
C15 Fe C16 C12 117.5(4) .
C1 Fe C16 C12 -45.0(6) .
Pd O2 C17 O3 -7.5(6) .
Pd O2 C17 C18 170.4(3) .
Pd O3 C17 O2 -1.9(6) 7_557
Pd O3 C17 C18 -179.8(3) 7_557
